data_9017216
loop_
_publ_author_name
'Angel, R. J.'
'Ross, N. L.'
'Zhao, J.'
'Sochalski-Kolbus L'
'Kruger, H.'
'Schmidt, B. C.'

_publ_section_title
;
 Structural controls on the anisotropy of tetrahedral frameworks:
 the example of monoclinic feldspars
 Note: T = 293 K, Sample H003_RTend
;
_journal_name_full 'European Journal of Mineralogy'
_journal_page_first 597
_journal_page_last 614
_journal_volume 25
_journal_year 2013
_chemical_compound_source Unknown
_chemical_formula_sum 'Al K0.92 Na0.08 O8 Si3'
_chemical_name_mineral Orthoclase
_space_group_IT_number 12
_space_group_name_Hall '-C 2y'
_space_group_name_H-M_alt 'C 1 2/m 1'
_symmetry_space_group_name_H-M 'C 1 2/m 1'
_cell_angle_alpha 90
_cell_angle_beta 116.028
_cell_angle_gamma 90
_cell_formula_units_Z 4
_cell_length_a 8.5750
_cell_length_b 12.9840
_cell_length_c 7.2008
_cell_volume 720.410
_database_code_amcsd 0020541
_diffrn_ambient_temperature 293
_exptl_crystal_density_diffrn 2.554
_cod_data_source_file inputs/fixed/downloads/08/08585.cif
_cod_data_source_block 08585
_cod_original_formula_sum '(K.92 Na.08) (Si3 Al) O8'
_cod_database_code 9017216

loop_
_space_group_symop_operation_xyz
x,y,z
1/2+x,1/2+y,z
x,-y,z
1/2+x,1/2-y,z
-x,y,-z
1/2-x,1/2+y,-z
-x,-y,-z
1/2-x,1/2-y,-z

loop_
_atom_site_aniso_label
_atom_site_aniso_U_11
_atom_site_aniso_U_22
_atom_site_aniso_U_33
_atom_site_aniso_U_12
_atom_site_aniso_U_13
_atom_site_aniso_U_23
K 0.02250 0.03790 0.03220 0.00000 0.00920 0.00000
Na 0.02250 0.03790 0.03220 0.00000 0.00920 0.00000
SiT1 0.01520 0.01450 0.01350 -0.00238 0.00705 -0.00143
AlT1A 0.01520 0.01450 0.01350 -0.00238 0.00705 -0.00143
SiT2 0.01470 0.01290 0.01500 -0.00001 0.00640 0.00039
AlT2A 0.01470 0.01290 0.01500 -0.00001 0.00640 0.00039
OA1 0.02740 0.02310 0.02440 0.00000 0.01250 0.00000
OA2 0.02470 0.01630 0.02580 0.00000 0.00490 0.00000
OB 0.02600 0.03420 0.03080 -0.00220 0.01750 0.00230
OC 0.01970 0.02130 0.02480 -0.00200 0.00820 -0.00270
OD 0.02420 0.02370 0.01680 0.00110 0.00420 0.00100

loop_
_atom_site_label
_atom_site_fract_x
_atom_site_fract_y
_atom_site_fract_z
_atom_site_occupancy
_atom_site_U_iso_or_equiv
_atom_site_type_symbol
_atom_site_attached_hydrogens
K 0.28476 0.00000 0.13825 0.92000 0.03190 K 0
Na 0.28476 0.00000 0.13825 0.08000 0.03190 Na 0
SiT1 0.00932 0.18481 0.22407 0.62000 0.01412 Si 0
AlT1A 0.00932 0.18481 0.22407 0.38000 0.01412 Al 0
SiT2 0.70912 0.11770 0.34449 0.88000 0.01425 Si 0
AlT2A 0.70912 0.11770 0.34449 0.12000 0.01425 Al 0
OA1 0.00000 0.14607 0.00000 1.00000 0.02460 O 0
OA2 0.63790 0.00000 0.28530 1.00000 0.02450 O 0
OB 0.82665 0.14651 0.22770 1.00000 0.02850 O 0
OC 0.03510 0.31147 0.25930 1.00000 0.02250 O 0
OD 0.18081 0.12583 0.40697 1.00000 0.02330 O 0

loop_
_cod_changelog_entry_id
_cod_changelog_entry_author
_cod_changelog_entry_date
_cod_changelog_entry_text
1
;cod-tools version 3.8.0
Id: cif_guess_AMCSD_atom_types 9581 2023-05-17 12:35:41Z saulius
;
2023-05-23T09:20:27+03:00
;Derived atom types and hydrogen counts
from atom names that follow the AMCSD naming convention
(Wat == water, O-H == hydroxyl).
;

loop_
_cod_related_entry_id
_cod_related_entry_database
_cod_related_entry_code
1 AMCSD 0020541
